data_7010596
loop_
_publ_author_name
'Yamamoto, Yasuhiro'
'Fukui, Yasushi'
'Matsubara, Katsuaki'
'Takeshima, Hiroya'
'Miyauchi, Fumiyoshi'
'Tanase, Tomoaki'
'Yamamoto, Gaku'

_publ_section_title
;
 Preparation and characterization of palladium and platinum complexes
 bearing 1,8-bis[(diphenylphosphino)methyl]naphthalene
;
_journal_issue 11
_journal_name_full 'Journal of the Chemical Society, Dalton Transactions'
_journal_page_first 1773
_journal_paper_doi 10.1039/b100860i
_journal_year 2001
_chemical_formula_sum 'C79 H80 F12 N4 O P4 Pd2'
_chemical_formula_weight 1666.20
_space_group_IT_number 4
_symmetry_cell_setting monoclinic
_symmetry_Int_Tables_number 4
_symmetry_space_group_name_Hall 'P 2yb'
_symmetry_space_group_name_H-M 'P 1 21 1'
_audit_creation_date 'Thu Jan 25 13:55:36 2001'
_audit_creation_method 'by teXsan'
_cell_angle_alpha 90
_cell_angle_beta 108.13(5)
_cell_angle_gamma 90
_cell_formula_units_Z 2
_cell_length_a 10.919(6)
_cell_length_b 25.859(9)
_cell_length_c 14.502(9)
_cell_measurement_reflns_used 25
_cell_measurement_temperature 298.2
_cell_measurement_theta_max 12.2
_cell_measurement_theta_min 10.0
_cell_volume 3891(4)
_computing_cell_refinement 'MSC/AFC Diffractometer Control'
_computing_data_collection 'MSC/AFC Diffractometer Control'
_computing_data_reduction 'teXsan Ver. 1.10'
_computing_publication_material 'teXsan Ver. 1.10'
_computing_structure_refinement 'teXsan Ver. 1.10'
_computing_structure_solution 'DIRDIF94 (PATTY)'
_diffrn_measured_fraction_theta_full 1.0460
_diffrn_measured_fraction_theta_max 1.0460
_diffrn_measurement_device_type 'Rigaku AFC5S'
_diffrn_measurement_method \w-2\q
_diffrn_radiation_type 'Mo K\a'
_diffrn_radiation_wavelength 0.7107
_diffrn_reflns_av_R_equivalents 0.162
_diffrn_reflns_limit_h_max 0
_diffrn_reflns_limit_h_min -12
_diffrn_reflns_limit_k_max 30
_diffrn_reflns_limit_k_min 0
_diffrn_reflns_limit_l_max 17
_diffrn_reflns_limit_l_min -16
_diffrn_reflns_number 7413
_diffrn_reflns_theta_full 25.00
_diffrn_reflns_theta_max 25.00
_diffrn_standards_decay_% 0.60
_diffrn_standards_interval_count 200
_diffrn_standards_number 3
_exptl_absorpt_coefficient_mu 0.619
_exptl_absorpt_correction_T_max 0.883
_exptl_absorpt_correction_T_min 0.704
_exptl_absorpt_correction_type psi-scan
_exptl_absorpt_process_details '(North, Phillips & Mathews, 1968)'
_exptl_crystal_colour yellow
_exptl_crystal_density_diffrn 1.422
_exptl_crystal_density_method 'not measured'
_exptl_crystal_description prismatic
_exptl_crystal_size_max 0.500
_exptl_crystal_size_mid 0.300
_exptl_crystal_size_min 0.200
_refine_diff_density_max 1.55
_refine_diff_density_min -3.76
_refine_ls_abs_structure_Flack 1.0(2)
_refine_ls_extinction_method none
_refine_ls_goodness_of_fit_ref 1.335
_refine_ls_hydrogen_treatment noref
_refine_ls_number_parameters 895
_refine_ls_number_reflns 7343
_refine_ls_R_factor_gt 0.1012
_refine_ls_shift/su_max 0.3102
_refine_ls_structure_factor_coef Fsqd
_refine_ls_weighting_details 'w = 1/[\s^2^(Fo^2^) + (0.05000(Max(Fo^2^,0) + 2Fc^2^)/3)^2^]'
_refine_ls_weighting_scheme calc
_refine_ls_wR_factor_ref 0.2307
_reflns_number_gt 3493
_reflns_number_total 7343
_reflns_threshold_expression F^2^>2.0\s(F^2^)
_cod_data_source_file b100860i.txt
_cod_data_source_block afc5s.xtl_master_file[Pd2(dpmp)(MesNC)4](PF6)acetone
_cod_original_cell_volume 3891(3)
_cod_original_formula_sum 'C79 H80 F12 N4 O P4 Pd2 '
_cod_database_code 7010596

loop_
_symmetry_equiv_pos_as_xyz
x,y,z
-x,1/2+y,-z

loop_
_atom_site_label
_atom_site_type_symbol
_atom_site_fract_x
_atom_site_fract_y
_atom_site_fract_z
_atom_site_U_iso_or_equiv
_atom_site_adp_type
_atom_site_occupancy
_atom_site_calc_flag
_atom_site_refinement_flags
_atom_site_disorder_assembly
_atom_site_disorder_group
Pd(1) Pd 0.0693(1) 0.067(1) 0.2336(1) 0.0497(5) Uani 1.00 d . . .
Pd(2) Pd 0.1786(1) 0.005(1) 0.1459(1) 0.0427(5) Uani 1.00 d . . .
P(1) P 0.2944(6) -0.057(1) 0.0887(5) 0.049(2) Uani 1.00 d . . .
P(2) P 0.1900(5) 0.065(1) 0.0328(4) 0.047(2) Uani 1.00 d . . .
P(3) P -0.2858(7) 0.691(1) -0.7528(7) 0.086(2) Uani 1.00 d . . .
P(4) P -0.3785(9) 0.840(1) -0.3058(8) 0.118(3) Uani 1.00 d . . .
F(1) F -0.321(2) 0.670(1) -0.861(1) 0.116(6) Uani 1.00 d . . .
F(2) F -0.135(2) 0.691(2) -0.745(2) 0.175(9) Uani 1.00 d . . .
F(3) F -0.298(2) 0.748(1) -0.795(2) 0.147(8) Uani 1.00 d . . .
F(4) F -0.251(2) 0.711(1) -0.646(1) 0.147(8) Uani 1.00 d . . .
F(5) F -0.439(2) 0.690(1) -0.759(2) 0.173(9) Uani 1.00 d . . .
F(6) F -0.272(1) 0.634(1) -0.716(1) 0.108(5) Uani 1.00 d . . .
F(7) F -0.443(3) 0.785(2) -0.287(3) 0.26(2) Uani 1.00 d . . .
F(8) F -0.405(2) 0.828(2) -0.417(1) 0.167(9) Uani 1.00 d . . .
F(9) F -0.251(2) 0.805(1) -0.285(2) 0.143(8) Uani 1.00 d . . .
F(10) F -0.318(3) 0.889(2) -0.320(3) 0.24(1) Uani 1.00 d . . .
F(11) F -0.331(2) 0.849(2) -0.196(2) 0.21(1) Uani 1.00 d . . .
F(12) F -0.501(2) 0.875(2) -0.328(3) 0.32(2) Uani 1.00 d . . .
O(1) O 0.431(3) 0.349(1) 0.983(2) 0.16(1) Uani 1.00 d . . .
N(1) N -0.058(2) 0.148(1) 0.345(2) 0.067(7) Uani 1.00 d . . .
N(2) N 0.337(1) 0.078(2) 0.393(1) 0.067(6) Uani 1.00 d . . .
N(3) N -0.181(2) 0.043(1) 0.065(1) 0.048(5) Uani 1.00 d . . .
N(4) N 0.095(2) -0.065(1) 0.286(1) 0.052(6) Uani 1.00 d . . .
C(1) C -0.014(2) 0.118(1) 0.306(2) 0.055(8) Uani 1.00 d . . .
C(2) C -0.109(2) 0.184(2) 0.392(2) 0.054(7) Uani 1.00 d . . .
C(3) C -0.174(2) 0.225(1) 0.334(2) 0.069(8) Uani 1.00 d . . .
C(4) C -0.224(2) 0.260(2) 0.390(2) 0.084(9) Uani 1.00 d . . .
C(5) C -0.206(2) 0.258(2) 0.481(2) 0.097(9) Uani 1.00 d . . .
C(6) C -0.142(2) 0.216(2) 0.535(2) 0.09(1) Uani 1.00 d . . .
C(7) C -0.089(2) 0.179(2) 0.487(2) 0.083(8) Uani 1.00 d . . .
C(8) C -0.178(3) 0.233(2) 0.235(3) 0.12(1) Uani 1.00 d . . .
C(9) C -0.272(3) 0.292(2) 0.545(3) 0.20(2) Uani 1.00 d . . .
C(10) C -0.026(3) 0.129(2) 0.541(2) 0.10(1) Uani 1.00 d . . .
C(11) C 0.247(2) 0.071(2) 0.332(1) 0.055(6) Uani 1.00 d . . .
C(12) C 0.441(2) 0.091(2) 0.474(2) 0.057(6) Uani 1.00 d . . .
C(13) C 0.452(2) 0.141(2) 0.500(2) 0.072(7) Uani 1.00 d . . .
C(14) C 0.557(2) 0.158(2) 0.587(2) 0.09(1) Uani 1.00 d . . .
C(15) C 0.633(3) 0.118(2) 0.635(2) 0.079(8) Uani 1.00 d . . .
C(16) C 0.626(2) 0.071(2) 0.609(2) 0.073(7) Uani 1.00 d . . .
C(17) C 0.520(2) 0.053(2) 0.519(2) 0.073(7) Uani 1.00 d . . .
C(18) C 0.370(3) 0.186(2) 0.446(3) 0.13(1) Uani 1.00 d . . .
C(19) C 0.747(3) 0.132(2) 0.730(2) 0.11(1) Uani 1.00 d . . .
C(20) C 0.504(2) -0.003(2) 0.489(2) 0.078(8) Uani 1.00 d . . .
C(21) C -0.090(2) 0.051(1) 0.125(1) 0.045(5) Uiso 1.00 d . . .
C(22) C -0.289(2) 0.032(2) -0.015(2) 0.049(7) Uani 1.00 d . . .
C(23) C -0.308(2) -0.018(1) -0.043(2) 0.038(5) Uiso 1.00 d . . .
C(24) C -0.412(2) -0.029(2) -0.132(2) 0.067(9) Uani 1.00 d . . .
C(25) C -0.487(2) 0.012(2) -0.180(2) 0.068(7) Uani 1.00 d . . .
C(26) C -0.467(2) 0.060(2) -0.146(1) 0.062(7) Uani 1.00 d . . .
C(27) C -0.365(2) 0.074(2) -0.062(1) 0.058(6) Uani 1.00 d . . .
C(28) C -0.225(2) -0.063(2) 0.006(2) 0.081(10) Uani 1.00 d . . .
C(29) C -0.596(2) 0.000(2) -0.275(2) 0.100(9) Uani 1.00 d . . .
C(30) C -0.342(2) 0.126(2) -0.024(2) 0.086(9) Uani 1.00 d . . .
C(31) C 0.123(2) -0.034(2) 0.233(2) 0.063(8) Uani 1.00 d . . .
C(32) C 0.045(2) -0.097(1) 0.350(2) 0.051(6) Uani 1.00 d . . .
C(33) C -0.007(2) -0.143(2) 0.310(2) 0.071(8) Uani 1.00 d . . .
C(34) C -0.063(3) -0.171(1) 0.371(2) 0.067(9) Uani 1.00 d . . .
C(35) C -0.075(2) -0.155(2) 0.456(2) 0.073(8) Uani 1.00 d . . .
C(36) C -0.009(2) -0.108(2) 0.498(2) 0.062(8) Uani 1.00 d . . .
C(37) C 0.041(2) -0.078(2) 0.435(2) 0.069(8) Uani 1.00 d . . .
C(38) C 0.001(3) -0.164(2) 0.214(2) 0.12(1) Uani 1.00 d . . .
C(39) C -0.120(3) -0.187(2) 0.525(2) 0.11(1) Uani 1.00 d . . .
C(40) C 0.103(3) -0.025(2) 0.469(3) 0.13(1) Uani 1.00 d . . .
C(41) C 0.205(2) -0.088(1) -0.018(2) 0.046(6) Uani 1.00 d . . .
C(42) C 0.237(2) -0.092(2) -0.106(2) 0.065(7) Uani 1.00 d . . .
C(43) C 0.166(3) -0.115(2) -0.188(2) 0.085(10) Uani 1.00 d . . .
C(44) C 0.048(3) -0.139(2) -0.179(2) 0.089(10) Uani 1.00 d . . .
C(45) C 0.009(3) -0.138(1) -0.104(2) 0.069(8) Uani 1.00 d . . .
C(46) C 0.082(2) -0.113(2) -0.025(2) 0.075(9) Uani 1.00 d . . .
C(47) C 0.354(2) -0.107(1) 0.174(2) 0.054(6) Uani 1.00 d . . .
C(48) C 0.362(2) -0.160(1) 0.149(2) 0.071(8) Uani 1.00 d . . .
C(49) C 0.427(3) -0.195(2) 0.220(3) 0.10(1) Uani 1.00 d . . .
C(50) C 0.474(2) -0.185(2) 0.311(2) 0.088(9) Uani 1.00 d . . .
C(51) C 0.459(2) -0.132(2) 0.344(2) 0.080(9) Uani 1.00 d . . .
C(52) C 0.401(2) -0.095(1) 0.270(2) 0.071(8) Uani 1.00 d . . .
C(53) C 0.107(2) 0.043(1) -0.089(2) 0.047(5) Uani 1.00 d . . .
C(54) C 0.145(2) 0.054(1) -0.170(2) 0.063(8) Uani 1.00 d . . .
C(55) C 0.075(2) 0.034(1) -0.261(2) 0.065(7) Uani 1.00 d . . .
C(56) C -0.029(2) 0.002(2) -0.271(2) 0.082(8) Uani 1.00 d . . .
C(57) C -0.069(2) -0.005(2) -0.190(2) 0.064(7) Uani 1.00 d . . .
C(58) C -0.004(2) 0.011(2) -0.100(2) 0.063(7) Uani 1.00 d . . .
C(59) C 0.116(2) 0.129(1) 0.035(2) 0.047(5) Uani 1.00 d . . .
C(60) C 0.146(2) 0.159(2) 0.118(2) 0.065(8) Uani 1.00 d . . .
C(61) C 0.099(3) 0.206(2) 0.131(2) 0.09(1) Uani 1.00 d . . .
C(62) C 0.012(2) 0.226(2) 0.039(3) 0.09(1) Uani 1.00 d . . .
C(63) C -0.021(2) 0.195(2) -0.046(2) 0.100(10) Uani 1.00 d . . .
C(64) C 0.034(2) 0.150(2) -0.048(2) 0.066(8) Uani 1.00 d . . .
C(65) C 0.438(2) -0.032(1) 0.059(2) 0.060(7) Uani 1.00 d . . .
C(66) C 0.538(2) -0.010(2) 0.154(2) 0.069(8) Uani 1.00 d . . .
C(67) C 0.626(2) -0.042(2) 0.210(2) 0.079(9) Uani 1.00 d . . .
C(68) C 0.715(3) -0.027(2) 0.300(3) 0.10(1) Uani 1.00 d . . .
C(69) C 0.708(3) 0.020(2) 0.332(3) 0.12(1) Uani 1.00 d . . .
C(70) C 0.624(2) 0.056(1) 0.282(2) 0.053(6) Uiso 1.00 d . . .
C(71) C 0.619(4) 0.107(2) 0.314(4) 0.15(2) Uani 1.00 d . . .
C(72) C 0.552(4) 0.144(2) 0.269(4) 0.13(2) Uani 1.00 d . . .
C(73) C 0.464(2) 0.134(2) 0.169(3) 0.10(1) Uani 1.00 d . . .
C(74) C 0.451(2) 0.086(1) 0.132(1) 0.037(5) Uiso 1.00 d . . .
C(75) C 0.525(2) 0.045(1) 0.179(2) 0.045(6) Uiso 1.00 d . . .
C(76) C 0.357(2) 0.086(1) 0.025(2) 0.057(7) Uani 1.00 d . . .
C(77) C 0.294(3) 0.283(2) 1.012(5) 0.23(2) Uani 1.00 d . . .
C(78) C 0.518(5) 0.274(3) 1.051(5) 0.26(4) Uani 1.00 d . . .
C(79) C 0.410(4) 0.308(2) 0.991(5) 0.20(2) Uani 1.00 d . . .
H(1) H -0.2760 0.2867 0.3556 0.0958 Uiso 1.00 calc . . .
H(2) H -0.1358 0.2102 0.6030 0.1068 Uiso 1.00 calc . . .
H(3) H -0.0943 0.2315 0.2258 0.1271 Uiso 1.00 calc . . .
H(4) H -0.2208 0.1996 0.1947 0.1271 Uiso 1.00 calc . . .
H(5) H -0.2263 0.2593 0.2028 0.1271 Uiso 1.00 calc . . .
H(6) H -0.2108 0.3002 0.6047 0.2057 Uiso 1.00 calc . . .
H(7) H -0.3177 0.3179 0.5119 0.2057 Uiso 1.00 calc . . .
H(8) H -0.3340 0.2669 0.5634 0.2057 Uiso 1.00 calc . . .
H(9) H -0.0847 0.0966 0.5129 0.1106 Uiso 1.00 calc . . .
H(10) H 0.0536 0.1180 0.5313 0.1106 Uiso 1.00 calc . . .
H(11) H -0.0168 0.1262 0.6081 0.1106 Uiso 1.00 calc . . .
H(12) H 0.5706 0.1966 0.6042 0.1240 Uiso 1.00 calc . . .
H(13) H 0.6861 0.0418 0.6469 0.0939 Uiso 1.00 calc . . .
H(14) H 0.4281 0.2108 0.4256 0.1450 Uiso 1.00 calc . . .
H(15) H 0.3048 0.1770 0.3914 0.1450 Uiso 1.00 calc . . .
H(16) H 0.3379 0.2064 0.4894 0.1450 Uiso 1.00 calc . . .
H(17) H 0.7373 0.1086 0.7849 0.1336 Uiso 1.00 calc . . .
H(18) H 0.8295 0.1189 0.7243 0.1336 Uiso 1.00 calc . . .
H(19) H 0.7526 0.1642 0.7499 0.1336 Uiso 1.00 calc . . .
H(20) H 0.4225 -0.0183 0.4927 0.0927 Uiso 1.00 calc . . .
H(21) H 0.5010 -0.0096 0.4214 0.0927 Uiso 1.00 calc . . .
H(22) H 0.5705 -0.0267 0.5274 0.0927 Uiso 1.00 calc . . .
H(23) H -0.4315 -0.0655 -0.1558 0.0805 Uiso 1.00 calc . . .
H(24) H -0.5263 0.0853 -0.1803 0.0742 Uiso 1.00 calc . . .
H(25) H -0.2221 -0.0672 0.0733 0.0877 Uiso 1.00 calc . . .
H(26) H -0.2552 -0.0963 -0.0248 0.0877 Uiso 1.00 calc . . .
H(27) H -0.1368 -0.0598 0.0065 0.0877 Uiso 1.00 calc . . .
H(28) H -0.6421 0.0279 -0.3054 0.1100 Uiso 1.00 calc . . .
H(29) H -0.5605 -0.0182 -0.3219 0.1100 Uiso 1.00 calc . . .
H(30) H -0.6559 -0.0261 -0.2632 0.1100 Uiso 1.00 calc . . .
H(31) H -0.2569 0.1379 -0.0168 0.0996 Uiso 1.00 calc . . .
H(32) H -0.4021 0.1504 -0.0630 0.0996 Uiso 1.00 calc . . .
H(33) H -0.3525 0.1277 0.0410 0.0996 Uiso 1.00 calc . . .
H(34) H -0.0990 -0.2081 0.3507 0.0841 Uiso 1.00 calc . . .
H(35) H 0.0024 -0.0974 0.5654 0.0750 Uiso 1.00 calc . . .
H(36) H -0.0401 -0.1983 0.2000 0.1322 Uiso 1.00 calc . . .
H(37) H -0.0411 -0.1422 0.1621 0.1322 Uiso 1.00 calc . . .
H(38) H 0.0887 -0.1689 0.2159 0.1322 Uiso 1.00 calc . . .
H(39) H -0.1178 -0.1703 0.5808 0.1146 Uiso 1.00 calc . . .
H(40) H -0.2033 -0.2022 0.4939 0.1146 Uiso 1.00 calc . . .
H(41) H -0.0617 -0.2187 0.5450 0.1146 Uiso 1.00 calc . . .
H(42) H 0.1911 -0.0249 0.4730 0.1416 Uiso 1.00 calc . . .
H(43) H 0.0586 0.0009 0.4236 0.1416 Uiso 1.00 calc . . .
H(44) H 0.0956 -0.0161 0.5314 0.1416 Uiso 1.00 calc . . .
H(45) H 0.3162 -0.0764 -0.1085 0.0749 Uiso 1.00 calc . . .
H(46) H 0.1915 -0.1171 -0.2473 0.0951 Uiso 1.00 calc . . .
H(47) H -0.0066 -0.1604 -0.2376 0.1049 Uiso 1.00 calc . . .
H(48) H -0.0757 -0.1536 -0.1067 0.0871 Uiso 1.00 calc . . .
H(49) H 0.0530 -0.1141 0.0345 0.0835 Uiso 1.00 calc . . .
H(50) H 0.3190 -0.1734 0.0798 0.0917 Uiso 1.00 calc . . .
H(51) H 0.4380 -0.2330 0.2042 0.1170 Uiso 1.00 calc . . .
H(52) H 0.5237 -0.2100 0.3606 0.1040 Uiso 1.00 calc . . .
H(53) H 0.4905 -0.1233 0.4141 0.0995 Uiso 1.00 calc . . .
H(54) H 0.3938 -0.0590 0.2915 0.0899 Uiso 1.00 calc . . .
H(55) H 0.2192 0.0763 -0.1635 0.0788 Uiso 1.00 calc . . .
H(56) H 0.1021 0.0397 -0.3197 0.0755 Uiso 1.00 calc . . .
H(57) H -0.0721 -0.0172 -0.3313 0.1004 Uiso 1.00 calc . . .
H(58) H -0.1504 -0.0244 -0.2001 0.0752 Uiso 1.00 calc . . .
H(59) H -0.0311 0.0017 -0.0424 0.0749 Uiso 1.00 calc . . .
H(60) H 0.2075 0.1420 0.1749 0.0794 Uiso 1.00 calc . . .
H(61) H 0.1223 0.2221 0.1985 0.1083 Uiso 1.00 calc . . .
H(62) H -0.0217 0.2593 0.0358 0.1069 Uiso 1.00 calc . . .
H(63) H -0.0865 0.2073 -0.1060 0.1089 Uiso 1.00 calc . . .
H(64) H 0.0143 0.1288 -0.1099 0.0730 Uiso 1.00 calc . . .
H(65) H 0.4756 -0.0608 0.0277 0.0793 Uiso 1.00 calc . . .
H(66) H 0.4107 -0.0069 0.0063 0.0793 Uiso 1.00 calc . . .
H(67) H 0.6329 -0.0785 0.1874 0.0962 Uiso 1.00 calc . . .
H(68) H 0.7763 -0.0530 0.3384 0.1150 Uiso 1.00 calc . . .
H(69) H 0.7706 0.0267 0.3968 0.1566 Uiso 1.00 calc . . .
H(70) H 0.6661 0.1159 0.3806 0.1576 Uiso 1.00 calc . . .
H(71) H 0.5536 0.1796 0.2901 0.1531 Uiso 1.00 calc . . .
H(72) H 0.4101 0.1604 0.1265 0.1185 Uiso 1.00 calc . . .
H(73) H 0.3890 0.0617 -0.0158 0.0779 Uiso 1.00 calc . . .
H(74) H 0.3542 0.1190 -0.0047 0.0779 Uiso 1.00 calc . . .
H(75) H 0.2191 0.2988 0.9886 0.1931 Uiso 1.00 calc . . .
H(76) H 0.2842 0.2454 0.9888 0.1931 Uiso 1.00 calc . . .
H(77) H 0.3103 0.2763 1.0847 0.1931 Uiso 1.00 calc . . .
H(78) H 0.5213 0.2653 1.1137 0.2708 Uiso 1.00 calc . . .
H(79) H 0.4964 0.2350 1.0173 0.2708 Uiso 1.00 calc . . .
H(80) H 0.5966 0.2796 1.0425 0.2708 Uiso 1.00 calc . . .

loop_
_atom_site_aniso_label
_atom_site_aniso_U_11
_atom_site_aniso_U_22
_atom_site_aniso_U_33
_atom_site_aniso_U_12
_atom_site_aniso_U_13
_atom_site_aniso_U_23
Pd(1) 0.0256(8) 0.062(1) 0.060(1) 0.0022(9) 0.0113(7) -0.008(1)
Pd(2) 0.0268(8) 0.049(1) 0.054(1) 0.0000(9) 0.0151(7) 0.002(1)
P(1) 0.040(3) 0.057(4) 0.059(4) 0.007(3) 0.026(3) -0.001(3)
P(2) 0.037(3) 0.054(3) 0.053(3) -0.004(3) 0.016(2) 0.002(3)
P(3) 0.062(4) 0.083(5) 0.111(6) 0.003(4) 0.024(4) -0.024(5)
P(4) 0.089(6) 0.147(8) 0.110(6) 0.013(5) 0.019(6) -0.033(7)
F(1) 0.08(1) 0.14(2) 0.105(9) 0.00(1) -0.008(9) -0.04(1)
F(2) 0.059(7) 0.18(2) 0.29(3) 0.00(1) 0.06(1) 0.02(2)
F(3) 0.10(1) 0.080(10) 0.23(2) -0.01(1) 0.01(1) 0.01(1)
F(4) 0.15(2) 0.17(2) 0.12(1) -0.05(1) 0.04(1) -0.07(1)
F(5) 0.050(7) 0.13(2) 0.32(3) 0.02(1) 0.04(1) 0.00(2)
F(6) 0.050(8) 0.078(7) 0.17(2) 0.003(8) 0.005(10) -0.015(9)
F(7) 0.15(2) 0.17(2) 0.48(5) -0.09(2) 0.15(3) -0.02(3)
F(8) 0.10(1) 0.29(3) 0.107(9) 0.03(2) 0.02(1) -0.04(2)
F(9) 0.08(1) 0.14(2) 0.18(2) 0.005(8) 0.00(1) 0.01(1)
F(10) 0.18(3) 0.18(2) 0.33(4) -0.04(2) 0.02(3) 0.11(3)
F(11) 0.18(2) 0.30(3) 0.116(9) -0.02(2) 0.01(2) -0.09(2)
F(12) 0.09(2) 0.30(4) 0.51(5) 0.11(2) 0.00(2) -0.17(4)
O(1) 0.16(2) 0.09(2) 0.30(3) 0.01(2) 0.17(2) 0.04(2)
N(1) 0.03(1) 0.06(1) 0.10(2) 0.006(9) 0.002(10) -0.05(1)
N(2) 0.034(7) 0.15(2) 0.024(9) -0.01(1) 0.011(5) -0.01(1)
N(3) 0.038(9) 0.08(1) 0.028(9) -0.006(9) 0.017(7) 0.008(9)
N(4) 0.033(10) 0.09(2) 0.03(1) 0.037(10) 0.009(8) 0.016(9)
C(1) 0.03(1) 0.04(2) 0.10(2) -0.03(1) 0.02(1) -0.05(1)
C(2) 0.02(1) 0.06(1) 0.09(1) -0.008(9) 0.02(1) -0.032(10)
C(3) 0.02(1) 0.06(2) 0.13(2) 0.002(9) 0.02(1) -0.02(1)
C(4) 0.03(1) 0.13(3) 0.08(2) 0.01(1) -0.01(1) -0.04(2)
C(5) 0.03(1) 0.16(3) 0.08(2) -0.05(1) -0.01(1) -0.03(2)
C(6) 0.04(1) 0.17(3) 0.05(2) 0.02(2) 0.00(1) -0.06(2)
C(7) 0.05(2) 0.09(2) 0.08(1) -0.01(1) -0.01(1) -0.04(1)
C(8) 0.13(3) 0.11(3) 0.15(3) 0.01(2) 0.10(3) 0.04(2)
C(9) 0.07(2) 0.28(5) 0.24(5) 0.03(3) 0.04(2) -0.22(4)
C(10) 0.08(2) 0.13(3) 0.10(3) 0.03(2) 0.04(2) 0.03(2)
C(11) 0.048(7) 0.11(2) 0.003(9) 0.02(1) 0.002(5) -0.01(1)
C(12) 0.022(10) 0.10(1) 0.05(1) -0.015(9) 0.006(6) 0.00(1)
C(13) 0.03(1) 0.10(1) 0.09(2) -0.02(1) 0.022(10) 0.00(1)
C(14) 0.04(1) 0.18(3) 0.05(2) -0.02(1) 0.02(1) 0.01(2)
C(15) 0.06(1) 0.11(2) 0.07(2) -0.06(1) 0.04(1) -0.05(2)
C(16) 0.03(1) 0.09(2) 0.09(2) 0.01(1) 0.012(10) 0.01(2)
C(17) 0.04(1) 0.10(2) 0.08(2) -0.01(1) 0.016(10) 0.03(1)
C(18) 0.08(2) 0.15(3) 0.14(3) 0.06(2) 0.00(2) 0.05(3)
C(19) 0.07(2) 0.17(3) 0.08(2) -0.01(2) -0.01(1) -0.03(2)
C(20) 0.04(1) 0.11(2) 0.08(2) 0.03(2) 0.01(1) -0.01(2)
C(22) 0.019(9) 0.09(2) 0.05(1) -0.009(9) 0.024(7) -0.01(1)
C(24) 0.07(2) 0.07(2) 0.09(2) 0.00(1) 0.06(2) -0.01(1)
C(25) 0.028(10) 0.10(2) 0.08(1) 0.00(1) 0.026(8) -0.01(1)
C(26) 0.04(1) 0.11(2) 0.04(1) 0.01(1) 0.012(8) -0.01(1)
C(27) 0.029(10) 0.09(1) 0.06(1) -0.01(1) 0.015(7) -0.01(1)
C(28) 0.05(1) 0.06(2) 0.13(2) 0.00(1) 0.03(2) -0.01(2)
C(29) 0.04(1) 0.16(3) 0.09(2) 0.00(2) 0.00(1) -0.01(2)
C(30) 0.04(1) 0.07(1) 0.15(3) 0.00(1) 0.03(2) 0.02(2)
C(31) 0.03(1) 0.13(2) 0.02(1) 0.00(1) 0.011(10) 0.02(1)
C(32) 0.010(9) 0.06(1) 0.08(1) 0.006(9) 0.01(1) 0.018(9)
C(33) 0.05(1) 0.06(2) 0.08(2) -0.01(1) -0.01(1) 0.01(1)
C(34) 0.08(2) 0.05(2) 0.07(2) 0.01(1) 0.01(1) 0.00(1)
C(35) 0.04(1) 0.10(2) 0.07(2) 0.01(1) 0.00(1) 0.01(1)
C(36) 0.05(1) 0.09(2) 0.06(2) 0.02(1) 0.04(1) 0.01(1)
C(37) 0.04(1) 0.09(2) 0.07(2) -0.01(1) 0.02(1) 0.02(1)
C(38) 0.15(3) 0.12(3) 0.12(3) -0.05(2) 0.09(3) -0.06(2)
C(39) 0.11(2) 0.11(3) 0.13(3) -0.05(2) 0.08(2) 0.03(2)
C(40) 0.09(2) 0.09(2) 0.21(4) -0.06(2) 0.07(3) -0.02(2)
C(41) 0.028(9) 0.05(1) 0.06(1) 0.000(8) 0.016(8) 0.013(9)
C(42) 0.03(1) 0.11(2) 0.07(1) -0.01(1) 0.02(1) -0.03(1)
C(43) 0.10(2) 0.09(2) 0.06(2) -0.01(2) 0.03(1) -0.04(2)
C(44) 0.08(2) 0.11(2) 0.06(2) 0.01(2) -0.01(1) -0.01(2)
C(45) 0.09(2) 0.03(1) 0.08(2) 0.01(1) 0.02(1) -0.03(1)
C(46) 0.03(1) 0.11(2) 0.09(2) -0.05(1) 0.02(1) -0.04(2)
C(47) 0.05(1) 0.046(10) 0.08(1) 0.01(1) 0.03(1) 0.005(7)
C(48) 0.08(2) 0.05(1) 0.10(2) 0.01(1) 0.05(2) 0.00(1)
C(49) 0.08(2) 0.12(3) 0.10(2) 0.04(2) 0.03(2) 0.05(2)
C(50) 0.05(2) 0.11(2) 0.10(2) 0.04(2) 0.03(2) 0.06(2)
C(51) 0.05(1) 0.12(2) 0.07(2) 0.01(1) 0.01(1) 0.04(1)
C(52) 0.04(1) 0.12(2) 0.06(1) 0.01(1) 0.03(1) 0.04(1)
C(53) 0.05(1) 0.04(1) 0.051(7) 0.003(8) 0.012(8) 0.010(9)
C(54) 0.06(1) 0.08(2) 0.06(1) 0.01(1) 0.029(10) 0.02(1)
C(55) 0.05(1) 0.08(2) 0.06(1) 0.02(1) 0.02(1) 0.02(1)
C(56) 0.04(1) 0.12(2) 0.08(2) 0.00(1) 0.01(1) -0.01(2)
C(57) 0.024(10) 0.08(2) 0.07(1) -0.01(1) -0.012(8) -0.03(1)
C(58) 0.04(1) 0.07(2) 0.07(1) -0.02(1) 0.003(10) -0.03(1)
C(59) 0.03(1) 0.048(8) 0.07(1) -0.012(8) 0.027(9) 0.025(9)
C(60) 0.01(1) 0.09(2) 0.09(2) 0.01(1) 0.02(1) -0.03(1)
C(61) 0.07(2) 0.07(2) 0.14(2) -0.01(1) 0.05(2) -0.03(2)
C(62) 0.05(2) 0.06(2) 0.17(3) -0.02(1) 0.04(2) -0.01(2)
C(63) 0.03(1) 0.08(2) 0.16(3) -0.01(1) -0.01(2) 0.00(2)
C(64) 0.04(1) 0.10(2) 0.07(2) 0.02(1) 0.03(1) 0.03(1)
C(65) 0.04(1) 0.06(2) 0.10(2) 0.008(9) 0.052(10) -0.01(1)
C(66) 0.03(1) 0.09(2) 0.10(2) -0.015(9) 0.035(9) 0.03(1)
C(67) 0.05(1) 0.09(2) 0.11(2) 0.01(1) 0.04(1) 0.05(2)
C(68) 0.03(1) 0.17(3) 0.11(2) 0.03(2) 0.03(1) 0.05(2)
C(69) 0.09(2) 0.16(3) 0.13(3) 0.03(3) 0.08(2) 0.07(3)
C(71) 0.08(3) 0.21(6) 0.21(5) -0.07(3) 0.10(3) -0.06(4)
C(72) 0.12(3) 0.13(3) 0.18(3) -0.11(3) 0.11(2) -0.12(3)
C(73) 0.05(2) 0.07(2) 0.19(3) -0.03(1) 0.07(2) -0.04(2)
C(76) 0.044(10) 0.07(2) 0.08(2) 0.00(1) 0.04(1) 0.01(1)
C(77) 0.06(2) 0.19(4) 0.42(8) -0.06(3) 0.08(3) -0.06(5)
C(78) 0.10(3) 0.27(7) 0.4(1) 0.05(4) 0.12(5) 0.13(7)
C(79) 0.12(3) 0.08(2) 0.45(8) -0.01(2) 0.18(4) 0.01(4)

loop_
_atom_type_symbol
_atom_type_description
_atom_type_scat_dispersion_real
_atom_type_scat_dispersion_imag
_atom_type_scat_source
C C 0.003 0.002
;International Tables for Crystallography
(1992, Vol. C, Tables 4.2.6.8 and 6.1.1.1)
;
H H 0.000 0.000
;International Tables for Crystallography
(1992, Vol. C, Table 6.1.1.2)
;
N N 0.006 0.003
;International Tables for Crystallography
(1992, Vol. C, Tables 4.2.6.8 and 6.1.1.1)
;
F F 0.017 0.010
;International Tables for Crystallography
(1992, Vol. C, Tables 4.2.6.8 and 6.1.1.1)
;
P P 0.102 0.094
;International Tables for Crystallography
(1992, Vol. C, Tables 4.2.6.8 and 6.1.1.1)
;
Pd Pd -0.999 1.007
;International Tables for Crystallography
(1992, Vol. C, Tables 4.2.6.8 and 6.1.1.1)
;
O O 0.011 0.006
;International Tables for Crystallography
(1992, Vol. C, Tables 4.2.6.8 and 6.1.1.1)
;

loop_
_geom_angle_atom_site_label_1
_geom_angle_atom_site_label_2
_geom_angle_atom_site_label_3
_geom_angle
_geom_angle_site_symmetry_1
_geom_angle_site_symmetry_2
_geom_angle_site_symmetry_3
_geom_angle_publ_flag
Pd(2) Pd(1) C(1) 178.5(6) . 1_555 1_555 yes
Pd(2) Pd(1) C(11) 83.6(7) . 1_555 1_555 yes
Pd(2) Pd(1) C(21) 84.4(7) . 1_555 1_555 yes
C(1) Pd(1) C(11) 94.9(10) . 1_555 1_555 yes
C(1) Pd(1) C(21) 97.1(9) . 1_555 1_555 yes
C(11) Pd(1) C(21) 167(1) . 1_555 1_555 yes
Pd(1) Pd(2) P(1) 171.5(2) . 1_555 1_555 yes
Pd(1) Pd(2) P(2) 93.8(2) . 1_555 1_555 yes
Pd(1) Pd(2) C(31) 72.8(10) . 1_555 1_555 yes
P(1) Pd(2) P(2) 93.2(3) . 1_555 1_555 yes
P(1) Pd(2) C(31) 101(1) . 1_555 1_555 yes
P(2) Pd(2) C(31) 163.1(9) . 1_555 1_555 yes
Pd(2) P(1) C(41) 114.5(8) . 1_555 1_555 yes
Pd(2) P(1) C(47) 111.9(9) . 1_555 1_555 yes
Pd(2) P(1) C(65) 115.3(8) . 1_555 1_555 yes
C(41) P(1) C(47) 105(1) . 1_555 1_555 yes
C(41) P(1) C(65) 103(1) . 1_555 1_555 yes
C(47) P(1) C(65) 105(1) . 1_555 1_555 yes
Pd(2) P(2) C(53) 111.1(8) . 1_555 1_555 yes
Pd(2) P(2) C(59) 118.5(8) . 1_555 1_555 yes
Pd(2) P(2) C(76) 119.5(8) . 1_555 1_555 yes
C(53) P(2) C(59) 102(1) . 1_555 1_555 yes
C(53) P(2) C(76) 103(1) . 1_555 1_555 yes
C(59) P(2) C(76) 99(1) . 1_555 1_555 yes
F(1) P(3) F(2) 89(1) . 1_555 1_555 yes
F(1) P(3) F(3) 88(1) . 1_555 1_555 yes
F(1) P(3) F(4) 178(1) . 1_555 1_555 yes
F(1) P(3) F(5) 90(1) . 1_555 1_555 yes
F(1) P(3) F(6) 88(1) . 1_555 1_555 yes
F(2) P(3) F(3) 89(1) . 1_555 1_555 yes
F(2) P(3) F(4) 90(1) . 1_555 1_555 yes
F(2) P(3) F(5) 178(1) . 1_555 1_555 yes
F(2) P(3) F(6) 89(1) . 1_555 1_555 yes
F(3) P(3) F(4) 92(1) . 1_555 1_555 yes
F(3) P(3) F(5) 92(1) . 1_555 1_555 yes
F(3) P(3) F(6) 176(1) . 1_555 1_555 yes
F(4) P(3) F(5) 89(1) . 1_555 1_555 yes
F(4) P(3) F(6) 90(1) . 1_555 1_555 yes
F(5) P(3) F(6) 89(1) . 1_555 1_555 yes
F(7) P(4) F(8) 92(2) . 1_555 1_555 yes
F(7) P(4) F(9) 83(1) . 1_555 1_555 yes
F(7) P(4) F(10) 178(2) . 1_555 1_555 yes
F(7) P(4) F(11) 89(2) . 1_555 1_555 yes
F(7) P(4) F(12) 98(2) . 1_555 1_555 yes
F(8) P(4) F(9) 87(1) . 1_555 1_555 yes
F(8) P(4) F(10) 88(2) . 1_555 1_555 yes
F(8) P(4) F(11) 170(1) . 1_555 1_555 yes
F(8) P(4) F(12) 91(1) . 1_555 1_555 yes
F(9) P(4) F(10) 96(1) . 1_555 1_555 yes
F(9) P(4) F(11) 84(1) . 1_555 1_555 yes
F(9) P(4) F(12) 178(2) . 1_555 1_555 yes
F(10) P(4) F(11) 89(2) . 1_555 1_555 yes
F(10) P(4) F(12) 82(2) . 1_555 1_555 yes
F(11) P(4) F(12) 96(2) . 1_555 1_555 yes
C(1) N(1) C(2) 179(2) . 1_555 1_555 yes
C(11) N(2) C(12) 172(3) . 1_555 1_555 yes
C(21) N(3) C(22) 175(2) . 1_555 1_555 yes
C(31) N(4) C(32) 170(2) . 1_555 1_555 yes
Pd(1) C(1) N(1) 176(2) . 1_555 1_555 yes
N(1) C(2) C(3) 114(2) . 1_555 1_555 yes
N(1) C(2) C(7) 119(2) . 1_555 1_555 yes
C(3) C(2) C(7) 125(2) . 1_555 1_555 yes
C(2) C(3) C(4) 109(3) . 1_555 1_555 yes
C(2) C(3) C(8) 124(2) . 1_555 1_555 yes
C(4) C(3) C(8) 125(3) . 1_555 1_555 yes
C(3) C(4) C(5) 126(3) . 1_555 1_555 yes
C(4) C(5) C(6) 119(3) . 1_555 1_555 yes
C(4) C(5) C(9) 128(4) . 1_555 1_555 yes
C(6) C(5) C(9) 110(3) . 1_555 1_555 yes
C(5) C(6) C(7) 117(3) . 1_555 1_555 yes
C(2) C(7) C(6) 119(3) . 1_555 1_555 yes
C(2) C(7) C(10) 120(2) . 1_555 1_555 yes
C(6) C(7) C(10) 119(3) . 1_555 1_555 yes
Pd(1) C(11) N(2) 170(2) . 1_555 1_555 yes
N(2) C(12) C(13) 116(2) . 1_555 1_555 yes
N(2) C(12) C(17) 117(2) . 1_555 1_555 yes
C(13) C(12) C(17) 125(2) . 1_555 1_555 yes
C(12) C(13) C(14) 120(3) . 1_555 1_555 yes
C(12) C(13) C(18) 127(3) . 1_555 1_555 yes
C(14) C(13) C(18) 112(3) . 1_555 1_555 yes
C(13) C(14) C(15) 113(3) . 1_555 1_555 yes
C(14) C(15) C(16) 126(3) . 1_555 1_555 yes
C(14) C(15) C(19) 117(3) . 1_555 1_555 yes
C(16) C(15) C(19) 116(3) . 1_555 1_555 yes
C(15) C(16) C(17) 121(3) . 1_555 1_555 yes
C(12) C(17) C(16) 113(2) . 1_555 1_555 yes
C(12) C(17) C(20) 124(2) . 1_555 1_555 yes
C(16) C(17) C(20) 122(2) . 1_555 1_555 yes
Pd(1) C(21) N(3) 178(2) . 1_555 1_555 yes
N(3) C(22) C(23) 117(2) . 1_555 1_555 yes
N(3) C(22) C(27) 117(2) . 1_555 1_555 yes
C(23) C(22) C(27) 125(2) . 1_555 1_555 yes
C(22) C(23) C(24) 117(2) . 1_555 1_555 yes
C(22) C(23) C(28) 125(2) . 1_555 1_555 yes
C(24) C(23) C(28) 117(2) . 1_555 1_555 yes
C(23) C(24) C(25) 117(2) . 1_555 1_555 yes
C(24) C(25) C(26) 121(2) . 1_555 1_555 yes
C(24) C(25) C(29) 117(3) . 1_555 1_555 yes
C(26) C(25) C(29) 120(3) . 1_555 1_555 yes
C(25) C(26) C(27) 123(2) . 1_555 1_555 yes
C(22) C(27) C(26) 113(2) . 1_555 1_555 yes
C(22) C(27) C(30) 122(2) . 1_555 1_555 yes
C(26) C(27) C(30) 124(2) . 1_555 1_555 yes
Pd(2) C(31) N(4) 171(2) . 1_555 1_555 yes
N(4) C(32) C(33) 113(2) . 1_555 1_555 yes
N(4) C(32) C(37) 120(2) . 1_555 1_555 yes
C(33) C(32) C(37) 125(2) . 1_555 1_555 yes
C(32) C(33) C(34) 113(2) . 1_555 1_555 yes
C(32) C(33) C(38) 124(3) . 1_555 1_555 yes
C(34) C(33) C(38) 122(2) . 1_555 1_555 yes
C(33) C(34) C(35) 125(3) . 1_555 1_555 yes
C(34) C(35) C(36) 118(2) . 1_555 1_555 yes
C(34) C(35) C(39) 125(3) . 1_555 1_555 yes
C(36) C(35) C(39) 114(2) . 1_555 1_555 yes
C(35) C(36) C(37) 116(2) . 1_555 1_555 yes
C(32) C(37) C(36) 120(2) . 1_555 1_555 yes
C(32) C(37) C(40) 118(2) . 1_555 1_555 yes
C(36) C(37) C(40) 120(3) . 1_555 1_555 yes
P(1) C(41) C(42) 126(1) . 1_555 1_555 yes
P(1) C(41) C(46) 120(1) . 1_555 1_555 yes
C(42) C(41) C(46) 112(2) . 1_555 1_555 yes
C(41) C(42) C(43) 126(2) . 1_555 1_555 yes
C(42) C(43) C(44) 113(2) . 1_555 1_555 yes
C(43) C(44) C(45) 126(3) . 1_555 1_555 yes
C(44) C(45) C(46) 118(3) . 1_555 1_555 yes
C(41) C(46) C(45) 123(2) . 1_555 1_555 yes
P(1) C(47) C(48) 124(2) . 1_555 1_555 yes
P(1) C(47) C(52) 119(2) . 1_555 1_555 yes
C(48) C(47) C(52) 115(2) . 1_555 1_555 yes
C(47) C(48) C(49) 119(3) . 1_555 1_555 yes
C(48) C(49) C(50) 126(3) . 1_555 1_555 yes
C(49) C(50) C(51) 117(3) . 1_555 1_555 yes
C(50) C(51) C(52) 115(2) . 1_555 1_555 yes
C(47) C(52) C(51) 124(3) . 1_555 1_555 yes
P(2) C(53) C(54) 124(1) . 1_555 1_555 yes
P(2) C(53) C(58) 116(1) . 1_555 1_555 yes
C(54) C(53) C(58) 118(2) . 1_555 1_555 yes
C(53) C(54) C(55) 120(2) . 1_555 1_555 yes
C(54) C(55) C(56) 120(2) . 1_555 1_555 yes
C(55) C(56) C(57) 117(2) . 1_555 1_555 yes
C(56) C(57) C(58) 124(2) . 1_555 1_555 yes
C(53) C(58) C(57) 118(2) . 1_555 1_555 yes
P(2) C(59) C(60) 121(2) . 1_555 1_555 yes
P(2) C(59) C(64) 120(2) . 1_555 1_555 yes
C(60) C(59) C(64) 117(2) . 1_555 1_555 yes
C(59) C(60) C(61) 128(3) . 1_555 1_555 yes
C(60) C(61) C(62) 110(3) . 1_555 1_555 yes
C(61) C(62) C(63) 121(3) . 1_555 1_555 yes
C(62) C(63) C(64) 120(3) . 1_555 1_555 yes
C(59) C(64) C(63) 120(3) . 1_555 1_555 yes
P(1) C(65) C(66) 109(1) . 1_555 1_555 yes
C(65) C(66) C(67) 117(2) . 1_555 1_555 yes
C(65) C(66) C(75) 118(2) . 1_555 1_555 yes
C(67) C(66) C(75) 123(2) . 1_555 1_555 yes
C(66) C(67) C(68) 122(3) . 1_555 1_555 yes
C(67) C(68) C(69) 119(3) . 1_555 1_555 yes
C(68) C(69) C(70) 124(4) . 1_555 1_555 yes
C(69) C(70) C(71) 124(4) . 1_555 1_555 yes
C(69) C(70) C(75) 121(3) . 1_555 1_555 yes
C(71) C(70) C(75) 113(3) . 1_555 1_555 yes
C(70) C(71) C(72) 128(5) . 1_555 1_555 yes
C(71) C(72) C(73) 116(4) . 1_555 1_555 yes
C(72) C(73) C(74) 121(3) . 1_555 1_555 yes
C(73) C(74) C(75) 122(2) . 1_555 1_555 yes
C(73) C(74) C(76) 111(2) . 1_555 1_555 yes
C(75) C(74) C(76) 125(2) . 1_555 1_555 yes
C(66) C(75) C(70) 108(2) . 1_555 1_555 yes
C(66) C(75) C(74) 134(2) . 1_555 1_555 yes
C(70) C(75) C(74) 116(2) . 1_555 1_555 yes
P(2) C(76) C(74) 106(1) . 1_555 1_555 yes
O(1) C(79) C(77) 129(4) . 1_555 1_555 yes
O(1) C(79) C(78) 118(5) . 1_555 1_555 yes
C(77) C(79) C(78) 100(5) . 1_555 1_555 yes

loop_
_geom_bond_atom_site_label_1
_geom_bond_atom_site_label_2
_geom_bond_distance
_geom_bond_site_symmetry_1
_geom_bond_site_symmetry_2
_geom_bond_publ_flag
Pd(1) Pd(2) 2.568(3) . . yes
Pd(1) C(1) 2.07(3) . . yes
Pd(1) C(11) 2.02(2) . . yes
Pd(1) C(21) 1.99(2) . . yes
Pd(2) P(1) 2.351(7) . . yes
Pd(2) P(2) 2.291(8) . . yes
Pd(2) C(31) 1.85(3) . . yes
P(1) C(41) 1.74(3) . . yes
P(1) C(47) 1.76(3) . . yes
P(1) C(65) 1.87(2) . . yes
P(2) C(53) 1.81(3) . . yes
P(2) C(59) 1.85(3) . . yes
P(2) C(76) 1.94(2) . . yes
P(3) F(1) 1.60(2) . . yes
P(3) F(2) 1.61(2) . . yes
P(3) F(3) 1.57(2) . . yes
P(3) F(4) 1.55(2) . . yes
P(3) F(5) 1.65(2) . . yes
P(3) F(6) 1.58(2) . . yes
P(4) F(7) 1.63(3) . . yes
P(4) F(8) 1.58(2) . . yes
P(4) F(9) 1.61(2) . . yes
P(4) F(10) 1.48(3) . . yes
P(4) F(11) 1.53(3) . . yes
P(4) F(12) 1.57(3) . . yes
O(1) C(79) 1.12(4) . . yes
N(1) C(1) 1.15(3) . . yes
N(1) C(2) 1.36(3) . . yes
N(2) C(11) 1.12(2) . . yes
N(2) C(12) 1.40(3) . . yes
N(3) C(21) 1.12(2) . . yes
N(3) C(22) 1.40(3) . . yes
N(4) C(31) 1.22(3) . . yes
N(4) C(32) 1.45(3) . . yes
C(2) C(3) 1.39(4) . . yes
C(2) C(7) 1.34(4) . . yes
C(3) C(4) 1.44(4) . . yes
C(3) C(8) 1.44(4) . . yes
C(4) C(5) 1.27(4) . . yes
C(5) C(6) 1.39(5) . . yes
C(5) C(9) 1.61(5) . . yes
C(6) C(7) 1.40(4) . . yes
C(7) C(10) 1.57(4) . . yes
C(12) C(13) 1.34(4) . . yes
C(12) C(17) 1.33(4) . . yes
C(13) C(14) 1.48(4) . . yes
C(13) C(18) 1.54(4) . . yes
C(14) C(15) 1.38(5) . . yes
C(15) C(16) 1.27(4) . . yes
C(15) C(19) 1.57(4) . . yes
C(16) C(17) 1.52(4) . . yes
C(17) C(20) 1.50(4) . . yes
C(22) C(23) 1.34(3) . . yes
C(22) C(27) 1.42(4) . . yes
C(23) C(24) 1.46(4) . . yes
C(23) C(28) 1.51(4) . . yes
C(24) C(25) 1.38(4) . . yes
C(25) C(26) 1.34(4) . . yes
C(25) C(29) 1.54(4) . . yes
C(26) C(27) 1.41(3) . . yes
C(27) C(30) 1.44(4) . . yes
C(32) C(33) 1.38(4) . . yes
C(32) C(37) 1.34(4) . . yes
C(33) C(34) 1.42(4) . . yes
C(33) C(38) 1.52(4) . . yes
C(34) C(35) 1.35(4) . . yes
C(35) C(36) 1.43(4) . . yes
C(35) C(39) 1.49(4) . . yes
C(36) C(37) 1.43(4) . . yes
C(37) C(40) 1.52(4) . . yes
C(41) C(42) 1.43(3) . . yes
C(41) C(46) 1.47(3) . . yes
C(42) C(43) 1.34(4) . . yes
C(43) C(44) 1.46(4) . . yes
C(44) C(45) 1.29(4) . . yes
C(45) C(46) 1.33(3) . . yes
C(47) C(48) 1.43(4) . . yes
C(47) C(52) 1.36(4) . . yes
C(48) C(49) 1.38(4) . . yes
C(49) C(50) 1.27(5) . . yes
C(50) C(51) 1.48(5) . . yes
C(51) C(52) 1.42(4) . . yes
C(53) C(54) 1.39(3) . . yes
C(53) C(58) 1.42(3) . . yes
C(54) C(55) 1.40(4) . . yes
C(55) C(56) 1.38(4) . . yes
C(56) C(57) 1.39(4) . . yes
C(57) C(58) 1.34(3) . . yes
C(59) C(60) 1.38(4) . . yes
C(59) C(64) 1.36(3) . . yes
C(60) C(61) 1.37(4) . . yes
C(61) C(62) 1.46(5) . . yes
C(62) C(63) 1.41(4) . . yes
C(63) C(64) 1.34(4) . . yes
C(65) C(66) 1.58(4) . . yes
C(66) C(67) 1.34(4) . . yes
C(66) C(75) 1.49(4) . . yes
C(67) C(68) 1.42(5) . . yes
C(68) C(69) 1.29(5) . . yes
C(69) C(70) 1.36(4) . . yes
C(70) C(71) 1.39(6) . . yes
C(70) C(75) 1.58(3) . . yes
C(71) C(72) 1.27(7) . . yes
C(72) C(73) 1.50(6) . . yes
C(73) C(74) 1.32(3) . . yes
C(74) C(75) 1.38(3) . . yes
C(74) C(76) 1.56(3) . . yes
C(77) C(79) 1.53(6) . . yes
C(78) C(79) 1.51(7) . . yes

loop_
_geom_contact_atom_site_label_1
_geom_contact_atom_site_label_2
_geom_contact_distance
_geom_contact_site_symmetry_1
_geom_contact_site_symmetry_2
_geom_contact_publ_flag
Pd(1) Pd(2) 2.568(3) . . ?
F(1) C(76) 3.16(3) . 2_554 ?
F(1) C(54) 3.53(3) . 2_554 ?
F(2) C(10) 3.34(5) . 2_555 ?
F(3) C(79) 3.14(7) . 2_555 ?
F(3) C(77) 3.28(7) . 2_555 ?
F(3) C(49) 3.42(4) . 1_464 ?
F(3) C(34) 3.59(4) . 1_564 ?
F(4) C(18) 3.58(5) . 2_555 ?
F(5) C(14) 3.25(4) . 2_555 ?
F(5) C(49) 3.30(4) . 1_464 ?
F(6) C(54) 3.22(3) . 2_554 ?
F(6) C(55) 3.43(3) . 2_554 ?
F(6) C(10) 3.45(4) . 2_555 ?
F(6) C(26) 3.49(3) . 2_454 ?
F(7) C(4) 3.53(4) . 2_455 ?
F(8) C(51) 3.48(4) . 1_464 ?
F(8) C(39) 3.49(4) . 1_564 ?
F(8) C(9) 3.56(5) . 2_455 ?
F(9) C(61) 3.46(4) . 2_555 ?
F(9) C(44) 3.46(4) . 1_565 ?
F(9) C(39) 3.49(4) . 1_564 ?
F(9) C(45) 3.54(4) . 1_565 ?
F(11) C(77) 3.10(7) . 2_556 ?
F(11) C(24) 3.47(4) . 1_565 ?
F(11) C(79) 3.51(7) . 2_556 ?
F(11) C(45) 3.55(4) . 1_565 ?
F(11) O(1) 3.59(4) . 2_556 ?
F(12) C(29) 3.54(5) . 1_565 ?
O(1) C(28) 3.23(4) . 2_556 ?
O(1) C(48) 3.39(4) . 2_656 ?
O(1) C(65) 3.50(4) . 2_656 ?
N(1) C(71) 3.58(5) . 1_455 ?
C(2) C(71) 3.46(5) . 1_455 ?
C(3) C(72) 3.52(4) . 1_455 ?
C(5) C(34) 3.55(4) . 2_556 ?
C(9) C(33) 3.53(5) . 2_556 ?
C(9) C(50) 3.53(5) . 2_556 ?
C(9) C(51) 3.56(4) . 2_556 ?
C(9) C(34) 3.59(5) . 2_556 ?
C(23) C(65) 3.54(3) . 1_455 ?
C(62) C(77) 3.55(5) . 1_554 ?

loop_
_geom_torsion_atom_site_label_1
_geom_torsion_atom_site_label_2
_geom_torsion_atom_site_label_3
_geom_torsion_atom_site_label_4
_geom_torsion
_geom_torsion_site_symmetry_1
_geom_torsion_site_symmetry_2
_geom_torsion_site_symmetry_3
_geom_torsion_site_symmetry_4
_geom_torsion_publ_flag
Pd(1) Pd(2) P(1) C(41) 138(1) 1_555 1_555 1_555 1_555 yes
Pd(1) Pd(2) P(1) C(47) 18(1) 1_555 1_555 1_555 1_555 yes
Pd(1) Pd(2) P(1) C(65) -101(1) 1_555 1_555 1_555 1_555 yes
Pd(1) Pd(2) P(2) C(53) -121.7(8) 1_555 1_555 1_555 1_555 yes
Pd(1) Pd(2) P(2) C(59) -3.9(9) 1_555 1_555 1_555 1_555 yes
Pd(1) Pd(2) P(2) C(76) 118.1(9) 1_555 1_555 1_555 1_555 yes
Pd(1) Pd(2) C(31) N(4) -177(14) 1_555 1_555 1_555 1_555 yes
Pd(1) C(1) N(1) C(2) -80.9 1_555 1_555 1_555 1_555 yes
Pd(1) C(11) N(2) C(12) -21(36) 1_555 1_555 1_555 1_555 yes
Pd(1) C(21) N(3) C(22) 168(61) 1_555 1_555 1_555 1_555 yes
Pd(2) Pd(1) C(1) N(1) 61(72) 1_555 1_555 1_555 1_555 yes
Pd(2) Pd(1) C(11) N(2) -172(17) 1_555 1_555 1_555 1_555 yes
Pd(2) Pd(1) C(21) N(3) 152(85) 1_555 1_555 1_555 1_555 yes
Pd(2) P(1) C(41) C(42) 124(2) 1_555 1_555 1_555 1_555 yes
Pd(2) P(1) C(41) C(46) -53(2) 1_555 1_555 1_555 1_555 yes
Pd(2) P(1) C(47) C(48) 143(1) 1_555 1_555 1_555 1_555 yes
Pd(2) P(1) C(47) C(52) -38(2) 1_555 1_555 1_555 1_555 yes
Pd(2) P(1) C(65) C(66) 62(1) 1_555 1_555 1_555 1_555 yes
Pd(2) P(2) C(53) C(54) -146(1) 1_555 1_555 1_555 1_555 yes
Pd(2) P(2) C(53) C(58) 32(2) 1_555 1_555 1_555 1_555 yes
Pd(2) P(2) C(59) C(60) 52(2) 1_555 1_555 1_555 1_555 yes
Pd(2) P(2) C(59) C(64) -129(1) 1_555 1_555 1_555 1_555 yes
Pd(2) P(2) C(76) C(74) -35(1) 1_555 1_555 1_555 1_555 yes
Pd(2) C(31) N(4) C(32) -160(11) 1_555 1_555 1_555 1_555 yes
P(1) Pd(2) Pd(1) C(1) 59(33) 1_555 1_555 1_555 1_555 yes
P(1) Pd(2) Pd(1) C(11) 41(1) 1_555 1_555 1_555 1_555 yes
P(1) Pd(2) Pd(1) C(21) -136(1) 1_555 1_555 1_555 1_555 yes
P(1) Pd(2) P(2) C(53) 63.2(9) 1_555 1_555 1_555 1_555 yes
P(1) Pd(2) P(2) C(59) -178.9(9) 1_555 1_555 1_555 1_555 yes
P(1) Pd(2) P(2) C(76) -57.0(10) 1_555 1_555 1_555 1_555 yes
P(1) Pd(2) C(31) N(4) -4(14) 1_555 1_555 1_555 1_555 yes
P(1) C(41) C(42) C(43) -178(2) 1_555 1_555 1_555 1_555 yes
P(1) C(41) C(46) C(45) 179(2) 1_555 1_555 1_555 1_555 yes
P(1) C(47) C(48) C(49) 170(2) 1_555 1_555 1_555 1_555 yes
P(1) C(47) C(52) C(51) -175(1) 1_555 1_555 1_555 1_555 yes
P(1) C(65) C(66) C(67) 89(2) 1_555 1_555 1_555 1_555 yes
P(1) C(65) C(66) C(75) -88(2) 1_555 1_555 1_555 1_555 yes
P(2) Pd(2) Pd(1) C(1) -85(33) 1_555 1_555 1_555 1_555 yes
P(2) Pd(2) Pd(1) C(11) -102.9(9) 1_555 1_555 1_555 1_555 yes
P(2) Pd(2) Pd(1) C(21) 78.8(7) 1_555 1_555 1_555 1_555 yes
P(2) Pd(2) P(1) C(41) -76.8(9) 1_555 1_555 1_555 1_555 yes
P(2) Pd(2) P(1) C(47) 162.9(10) 1_555 1_555 1_555 1_555 yes
P(2) Pd(2) P(1) C(65) 42(1) 1_555 1_555 1_555 1_555 yes
P(2) Pd(2) C(31) N(4) 143(12) 1_555 1_555 1_555 1_555 yes
P(2) C(53) C(54) C(55) 179(1) 1_555 1_555 1_555 1_555 yes
P(2) C(53) C(58) C(57) 178(2) 1_555 1_555 1_555 1_555 yes
P(2) C(59) C(60) C(61) -178(2) 1_555 1_555 1_555 1_555 yes
P(2) C(59) C(64) C(63) 178(2) 1_555 1_555 1_555 1_555 yes
P(2) C(76) C(74) C(73) -96(2) 1_555 1_555 1_555 1_555 yes
P(2) C(76) C(74) C(75) 90(2) 1_555 1_555 1_555 1_555 yes
N(1) C(1) Pd(1) C(11) 78(45) 1_555 1_555 1_555 1_555 yes
N(1) C(1) Pd(1) C(21) -102(45) 1_555 1_555 1_555 1_555 yes
N(1) C(2) C(3) C(4) 179(2) 1_555 1_555 1_555 1_555 yes
N(1) C(2) C(3) C(8) -6(3) 1_555 1_555 1_555 1_555 yes
N(1) C(2) C(7) C(6) -179(2) 1_555 1_555 1_555 1_555 yes
N(1) C(2) C(7) C(10) -9(4) 1_555 1_555 1_555 1_555 yes
N(2) C(11) Pd(1) C(1) 7(17) 1_555 1_555 1_555 1_555 yes
N(2) C(11) Pd(1) C(21) -165(14) 1_555 1_555 1_555 1_555 yes
N(2) C(12) C(13) C(14) 177(2) 1_555 1_555 1_555 1_555 yes
N(2) C(12) C(13) C(18) -5(4) 1_555 1_555 1_555 1_555 yes
N(2) C(12) C(17) C(16) -176(2) 1_555 1_555 1_555 1_555 yes
N(2) C(12) C(17) C(20) 0(3) 1_555 1_555 1_555 1_555 yes
N(3) C(21) Pd(1) C(1) -27(85) 1_555 1_555 1_555 1_555 yes
N(3) C(21) Pd(1) C(11) 144(82) 1_555 1_555 1_555 1_555 yes
N(3) C(22) C(23) C(24) -173(1) 1_555 1_555 1_555 1_555 yes
N(3) C(22) C(23) C(28) 2(3) 1_555 1_555 1_555 1_555 yes
N(3) C(22) C(27) C(26) 175(1) 1_555 1_555 1_555 1_555 yes
N(3) C(22) C(27) C(30) -7(3) 1_555 1_555 1_555 1_555 yes
N(4) C(32) C(33) C(34) -176(2) 1_555 1_555 1_555 1_555 yes
N(4) C(32) C(33) C(38) 7(3) 1_555 1_555 1_555 1_555 yes
N(4) C(32) C(37) C(36) 179(2) 1_555 1_555 1_555 1_555 yes
N(4) C(32) C(37) C(40) -7(3) 1_555 1_555 1_555 1_555 yes
C(1) Pd(1) Pd(2) C(31) 104(33) 1_555 1_555 1_555 1_555 yes
C(1) N(1) C(2) C(3) 130.4 1_555 1_555 1_555 1_555 yes
C(1) N(1) C(2) C(7) -46.6 1_555 1_555 1_555 1_555 yes
C(2) C(3) C(4) C(5) 4(4) 1_555 1_555 1_555 1_555 yes
C(2) C(7) C(6) C(5) -4(4) 1_555 1_555 1_555 1_555 yes
C(3) C(2) C(7) C(6) 3(4) 1_555 1_555 1_555 1_555 yes
C(3) C(2) C(7) C(10) 173(2) 1_555 1_555 1_555 1_555 yes
C(3) C(4) C(5) C(6) -6(4) 1_555 1_555 1_555 1_555 yes
C(3) C(4) C(5) C(9) -173(3) 1_555 1_555 1_555 1_555 yes
C(4) C(3) C(2) C(7) -3(3) 1_555 1_555 1_555 1_555 yes
C(4) C(5) C(6) C(7) 5(4) 1_555 1_555 1_555 1_555 yes
C(5) C(4) C(3) C(8) -169(3) 1_555 1_555 1_555 1_555 yes
C(5) C(6) C(7) C(10) -174(2) 1_555 1_555 1_555 1_555 yes
C(7) C(2) C(3) C(8) 170(3) 1_555 1_555 1_555 1_555 yes
C(7) C(6) C(5) C(9) 174(2) 1_555 1_555 1_555 1_555 yes
C(11) Pd(1) Pd(2) C(31) 87(1) 1_555 1_555 1_555 1_555 yes
C(11) N(2) C(12) C(13) -28(22) 1_555 1_555 1_555 1_555 yes
C(11) N(2) C(12) C(17) 151(21) 1_555 1_555 1_555 1_555 yes
C(12) C(13) C(14) C(15) -2(4) 1_555 1_555 1_555 1_555 yes
C(12) C(17) C(16) C(15) 0(3) 1_555 1_555 1_555 1_555 yes
C(13) C(12) C(17) C(16) 2(4) 1_555 1_555 1_555 1_555 yes
C(13) C(12) C(17) C(20) 179(2) 1_555 1_555 1_555 1_555 yes
C(13) C(14) C(15) C(16) 5(4) 1_555 1_555 1_555 1_555 yes
C(13) C(14) C(15) C(19) -178(2) 1_555 1_555 1_555 1_555 yes
C(14) C(13) C(12) C(17) -1(4) 1_555 1_555 1_555 1_555 yes
C(14) C(15) C(16) C(17) -4(4) 1_555 1_555 1_555 1_555 yes
C(15) C(14) C(13) C(18) -179(2) 1_555 1_555 1_555 1_555 yes
C(15) C(16) C(17) C(20) -176(2) 1_555 1_555 1_555 1_555 yes
C(17) C(12) C(13) C(18) 174(3) 1_555 1_555 1_555 1_555 yes
C(17) C(16) C(15) C(19) 179(2) 1_555 1_555 1_555 1_555 yes
C(21) Pd(1) Pd(2) C(31) -90(1) 1_555 1_555 1_555 1_555 yes
C(21) N(3) C(22) C(23) 82(36) 1_555 1_555 1_555 1_555 yes
C(21) N(3) C(22) C(27) -94(35) 1_555 1_555 1_555 1_555 yes
C(22) C(23) C(24) C(25) -2(3) 1_555 1_555 1_555 1_555 yes
C(22) C(27) C(26) C(25) -2(3) 1_555 1_555 1_555 1_555 yes
C(23) C(22) C(27) C(26) 0(3) 1_555 1_555 1_555 1_555 yes
C(23) C(22) C(27) C(30) 176(2) 1_555 1_555 1_555 1_555 yes
C(23) C(24) C(25) C(26) 0(3) 1_555 1_555 1_555 1_555 yes
C(23) C(24) C(25) C(29) 179(2) 1_555 1_555 1_555 1_555 yes
C(24) C(23) C(22) C(27) 3(3) 1_555 1_555 1_555 1_555 yes
C(24) C(25) C(26) C(27) 3(4) 1_555 1_555 1_555 1_555 yes
C(25) C(24) C(23) C(28) -178(2) 1_555 1_555 1_555 1_555 yes
C(25) C(26) C(27) C(30) -179(2) 1_555 1_555 1_555 1_555 yes
C(27) C(22) C(23) C(28) 178(2) 1_555 1_555 1_555 1_555 yes
C(27) C(26) C(25) C(29) -176(2) 1_555 1_555 1_555 1_555 yes
C(31) Pd(2) P(1) C(41) 94(1) 1_555 1_555 1_555 1_555 yes
C(31) Pd(2) P(1) C(47) -26(1) 1_555 1_555 1_555 1_555 yes
C(31) Pd(2) P(1) C(65) -146(1) 1_555 1_555 1_555 1_555 yes
C(31) Pd(2) P(2) C(53) -84(3) 1_555 1_555 1_555 1_555 yes
C(31) Pd(2) P(2) C(59) 33(3) 1_555 1_555 1_555 1_555 yes
C(31) Pd(2) P(2) C(76) 154(3) 1_555 1_555 1_555 1_555 yes
C(31) N(4) C(32) C(33) 118(16) 1_555 1_555 1_555 1_555 yes
C(31) N(4) C(32) C(37) -55(17) 1_555 1_555 1_555 1_555 yes
C(32) C(33) C(34) C(35) 5(4) 1_555 1_555 1_555 1_555 yes
C(32) C(37) C(36) C(35) -11(3) 1_555 1_555 1_555 1_555 yes
C(33) C(32) C(37) C(36) 6(4) 1_555 1_555 1_555 1_555 yes
C(33) C(32) C(37) C(40) -179(2) 1_555 1_555 1_555 1_555 yes
C(33) C(34) C(35) C(36) -11(4) 1_555 1_555 1_555 1_555 yes
C(33) C(34) C(35) C(39) -172(2) 1_555 1_555 1_555 1_555 yes
C(34) C(33) C(32) C(37) -3(3) 1_555 1_555 1_555 1_555 yes
C(34) C(35) C(36) C(37) 13(3) 1_555 1_555 1_555 1_555 yes
C(35) C(34) C(33) C(38) -178(3) 1_555 1_555 1_555 1_555 yes
C(35) C(36) C(37) C(40) 174(2) 1_555 1_555 1_555 1_555 yes
C(37) C(32) C(33) C(38) -179(3) 1_555 1_555 1_555 1_555 yes
C(37) C(36) C(35) C(39) 176(2) 1_555 1_555 1_555 1_555 yes
C(41) P(1) C(47) C(48) 18(2) 1_555 1_555 1_555 1_555 yes
C(41) P(1) C(47) C(52) -163(1) 1_555 1_555 1_555 1_555 yes
C(41) P(1) C(65) C(66) -172(1) 1_555 1_555 1_555 1_555 yes
C(41) C(42) C(43) C(44) 0(4) 1_555 1_555 1_555 1_555 yes
C(41) C(46) C(45) C(44) 0(5) 1_555 1_555 1_555 1_555 yes
C(42) C(41) P(1) C(47) -111(2) 1_555 1_555 1_555 1_555 yes
C(42) C(41) P(1) C(65) -1(2) 1_555 1_555 1_555 1_555 yes
C(42) C(41) C(46) C(45) 1(4) 1_555 1_555 1_555 1_555 yes
C(42) C(43) C(44) C(45) 1(5) 1_555 1_555 1_555 1_555 yes
C(43) C(42) C(41) C(46) 0(4) 1_555 1_555 1_555 1_555 yes
C(43) C(44) C(45) C(46) -1(5) 1_555 1_555 1_555 1_555 yes
C(46) C(41) P(1) C(47) 70(2) 1_555 1_555 1_555 1_555 yes
C(46) C(41) P(1) C(65) -179(2) 1_555 1_555 1_555 1_555 yes
C(47) P(1) C(65) C(66) -61(1) 1_555 1_555 1_555 1_555 yes
C(47) C(48) C(49) C(50) 6(5) 1_555 1_555 1_555 1_555 yes
C(47) C(52) C(51) C(50) 3(3) 1_555 1_555 1_555 1_555 yes
C(48) C(47) P(1) C(65) -90(2) 1_555 1_555 1_555 1_555 yes
C(48) C(47) C(52) C(51) 2(3) 1_555 1_555 1_555 1_555 yes
C(48) C(49) C(50) C(51) 0(5) 1_555 1_555 1_555 1_555 yes
C(49) C(48) C(47) C(52) -6(3) 1_555 1_555 1_555 1_555 yes
C(49) C(50) C(51) C(52) -4(4) 1_555 1_555 1_555 1_555 yes
C(52) C(47) P(1) C(65) 87(2) 1_555 1_555 1_555 1_555 yes
C(53) P(2) C(59) C(60) 175(1) 1_555 1_555 1_555 1_555 yes
C(53) P(2) C(59) C(64) -7(2) 1_555 1_555 1_555 1_555 yes
C(53) P(2) C(76) C(74) -159(1) 1_555 1_555 1_555 1_555 yes
C(53) C(54) C(55) C(56) -2(4) 1_555 1_555 1_555 1_555 yes
C(53) C(58) C(57) C(56) 7(4) 1_555 1_555 1_555 1_555 yes
C(54) C(53) P(2) C(59) 86(2) 1_555 1_555 1_555 1_555 yes
C(54) C(53) P(2) C(76) -16(2) 1_555 1_555 1_555 1_555 yes
C(54) C(53) C(58) C(57) -2(3) 1_555 1_555 1_555 1_555 yes
C(54) C(55) C(56) C(57) 6(4) 1_555 1_555 1_555 1_555 yes
C(55) C(54) C(53) C(58) 0(3) 1_555 1_555 1_555 1_555 yes
C(55) C(56) C(57) C(58) -9(5) 1_555 1_555 1_555 1_555 yes
C(58) C(53) P(2) C(59) -94(2) 1_555 1_555 1_555 1_555 yes
C(58) C(53) P(2) C(76) 162(1) 1_555 1_555 1_555 1_555 yes
C(59) P(2) C(76) C(74) 95(1) 1_555 1_555 1_555 1_555 yes
C(59) C(60) C(61) C(62) -4(4) 1_555 1_555 1_555 1_555 yes
C(59) C(64) C(63) C(62) 5(4) 1_555 1_555 1_555 1_555 yes
C(60) C(59) P(2) C(76) -78(2) 1_555 1_555 1_555 1_555 yes
C(60) C(59) C(64) C(63) -4(3) 1_555 1_555 1_555 1_555 yes
C(60) C(61) C(62) C(63) 5(4) 1_555 1_555 1_555 1_555 yes
C(61) C(60) C(59) C(64) 3(4) 1_555 1_555 1_555 1_555 yes
C(61) C(62) C(63) C(64) -6(4) 1_555 1_555 1_555 1_555 yes
C(64) C(59) P(2) C(76) 98(2) 1_555 1_555 1_555 1_555 yes
C(65) C(66) C(67) C(68) -175(2) 1_555 1_555 1_555 1_555 yes
C(65) C(66) C(75) C(70) 173(1) 1_555 1_555 1_555 1_555 yes
C(65) C(66) C(75) C(74) -8(3) 1_555 1_555 1_555 1_555 yes
C(66) C(67) C(68) C(69) 2(5) 1_555 1_555 1_555 1_555 yes
C(66) C(75) C(70) C(69) 2(3) 1_555 1_555 1_555 1_555 yes
C(66) C(75) C(70) C(71) -178(2) 1_555 1_555 1_555 1_555 yes
C(66) C(75) C(74) C(73) -176(2) 1_555 1_555 1_555 1_555 yes
C(66) C(75) C(74) C(76) -4(4) 1_555 1_555 1_555 1_555 yes
C(67) C(66) C(75) C(70) -3(3) 1_555 1_555 1_555 1_555 yes
C(67) C(66) C(75) C(74) 174(2) 1_555 1_555 1_555 1_555 yes
C(67) C(68) C(69) C(70) -3(6) 1_555 1_555 1_555 1_555 yes
C(68) C(67) C(66) C(75) 1(4) 1_555 1_555 1_555 1_555 yes
C(68) C(69) C(70) C(71) -177(4) 1_555 1_555 1_555 1_555 yes
C(68) C(69) C(70) C(75) 0(5) 1_555 1_555 1_555 1_555 yes
C(69) C(70) C(71) C(72) 173(5) 1_555 1_555 1_555 1_555 yes
C(69) C(70) C(75) C(74) -175(2) 1_555 1_555 1_555 1_555 yes
C(70) C(71) C(72) C(73) 1(8) 1_555 1_555 1_555 1_555 yes
C(70) C(75) C(74) C(73) 1(3) 1_555 1_555 1_555 1_555 yes
C(70) C(75) C(74) C(76) 173(1) 1_555 1_555 1_555 1_555 yes
C(71) C(70) C(75) C(74) 3(3) 1_555 1_555 1_555 1_555 yes
C(71) C(72) C(73) C(74) 3(6) 1_555 1_555 1_555 1_555 yes
C(72) C(71) C(70) C(75) -4(7) 1_555 1_555 1_555 1_555 yes
C(72) C(73) C(74) C(75) -4(4) 1_555 1_555 1_555 1_555 yes
C(72) C(73) C(74) C(76) -178(2) 1_555 1_555 1_555 1_555 yes
